data_4087878
loop_
_publ_author_name
'Ge, Fang'
'Kehr, Gerald'
'Daniliuc, Constantin G.'
'M\"uck-Lichtenfeld, Christian'
'Erker, Gerhard'

_publ_section_title
;
 Trisubstituted Boroles by 1,1-Carboboration
;
_journal_issue 17
_journal_name_full Organometallics
_journal_page_first 4205
_journal_paper_doi 10.1021/acs.organomet.5b00668
_journal_volume 34
_journal_year 2015
_chemical_formula_sum 'C41 H30 B2 F15 N O4'
_chemical_formula_weight 907.28
_space_group_IT_number 2
_space_group_name_Hall '-P 1'
_space_group_name_H-M_alt 'P -1'
_symmetry_cell_setting triclinic
_symmetry_space_group_name_H-M 'P -1'
_atom_sites_solution_hydrogens geom
_atom_sites_solution_primary direct
_atom_sites_solution_secondary difmap
_audit_creation_method SHELXL-97
_cell_angle_alpha 102.733(2)
_cell_angle_beta 95.828(2)
_cell_angle_gamma 91.2070(10)
_cell_formula_units_Z 2
_cell_length_a 9.3842(2)
_cell_length_b 11.6634(3)
_cell_length_c 19.0545(4)
_cell_measurement_reflns_used 7654
_cell_measurement_temperature 223(2)
_cell_measurement_theta_max ?28.28
_cell_measurement_theta_min 4.08
_cell_volume 2021.71(8)
_computing_cell_refinement 'Collect (Nonius B.V., 1998)'
_computing_data_collection 'Collect (Nonius B.V., 1998)'
_computing_data_reduction 'Denzo-SMN (Otwinowski & Minor, 1997)'
_computing_molecular_graphics 'XP (BrukerAXS, 2000)'
_computing_publication_material 'SHELXL-97 (Sheldrick, 1997)'
_computing_structure_refinement 'SHELXL-97 (Sheldrick, 1997)'
_computing_structure_solution 'SHELXS-97 (Sheldrick, 1990)'
_diffrn_ambient_temperature 223(2)
_diffrn_measured_fraction_theta_full 0.979
_diffrn_measured_fraction_theta_max 0.979
_diffrn_measurement_device_type 'Nonius KappaCCD APEXII'
_diffrn_measurement_method '\w and \f scans'
_diffrn_radiation_monochromator 'Montel mirror'
_diffrn_radiation_source 'rotating anode Nonius FR591'
_diffrn_radiation_type MoK\a
_diffrn_radiation_wavelength 0.71073
_diffrn_reflns_av_R_equivalents 0.061
_diffrn_reflns_av_sigmaI/netI 0.0585
_diffrn_reflns_limit_h_max 11
_diffrn_reflns_limit_h_min -11
_diffrn_reflns_limit_k_max 14
_diffrn_reflns_limit_k_min -13
_diffrn_reflns_limit_l_max 23
_diffrn_reflns_limit_l_min -23
_diffrn_reflns_number 23349
_diffrn_reflns_theta_full 26.37
_diffrn_reflns_theta_max 26.37
_diffrn_reflns_theta_min 4.10
_exptl_absorpt_coefficient_mu 0.141
_exptl_absorpt_correction_T_max 0.9930
_exptl_absorpt_correction_T_min 0.9888
_exptl_absorpt_correction_type multi-scan
_exptl_absorpt_process_details 'Denzo (Otwinowski, Borek, Majewski & Minor, 2003)'
_exptl_crystal_colour colourless
_exptl_crystal_density_diffrn 1.490
_exptl_crystal_density_method 'not measured'
_exptl_crystal_description prism
_exptl_crystal_F_000 920
_exptl_crystal_size_max 0.08
_exptl_crystal_size_mid 0.07
_exptl_crystal_size_min 0.05
_refine_diff_density_max 0.234
_refine_diff_density_min -0.233
_refine_diff_density_rms 0.053
_refine_ls_extinction_method none
_refine_ls_goodness_of_fit_ref 1.035
_refine_ls_hydrogen_treatment constr
_refine_ls_matrix_type full
_refine_ls_number_parameters 638
_refine_ls_number_reflns 8107
_refine_ls_number_restraints 193
_refine_ls_restrained_S_all 1.032
_refine_ls_R_factor_all 0.1097
_refine_ls_R_factor_gt 0.0709
_refine_ls_shift/su_max 0.000
_refine_ls_shift/su_mean 0.000
_refine_ls_structure_factor_coef Fsqd
_refine_ls_weighting_details 'calc w=1/[\s^2^(Fo^2^)+(0.0277P)^2^+3.3481P] where P=(Fo^2^+2Fc^2^)/3'
_refine_ls_weighting_scheme calc
_refine_ls_wR_factor_gt 0.1407
_refine_ls_wR_factor_ref 0.1645
_reflns_number_gt 5405
_reflns_number_total 8107
_reflns_threshold_expression >2sigma(I)
_cod_data_source_file om5b00668_si_002.cif
_cod_data_source_block erk7690
_cod_original_sg_symbol_H-M P-1
_cod_database_code 4087878

loop_
_symmetry_equiv_pos_as_xyz
'x, y, z'
'-x, -y, -z'

loop_
_atom_site_label
_atom_site_type_symbol
_atom_site_fract_x
_atom_site_fract_y
_atom_site_fract_z
_atom_site_U_iso_or_equiv
_atom_site_adp_type
_atom_site_occupancy
_atom_site_symmetry_multiplicity
_atom_site_calc_flag
_atom_site_refinement_flags
_atom_site_disorder_assembly
_atom_site_disorder_group
B1 B 0.2324(4) 0.3257(3) 0.28569(18) 0.0355(8) Uani 1 1 d . . .
B2 B 0.3132(4) 0.5779(3) 0.30268(18) 0.0341(8) Uani 1 1 d . . .
O1 O 0.2527(2) 0.64958(18) 0.24559(11) 0.0367(5) Uani 1 1 d . . .
O2 O 0.1086(3) 0.61670(19) 0.14182(12) 0.0445(6) Uani 1 1 d . . .
O3 O -0.0025(3) 0.3469(2) 0.01864(13) 0.0562(7) Uani 1 1 d . . .
O4 O 0.2249(3) 0.4019(2) 0.06204(12) 0.0463(6) Uani 1 1 d . . .
N1 N 0.3453(3) 0.2550(2) 0.29355(14) 0.0382(6) Uani 1 1 d . . .
C1 C 0.2426(3) 0.4475(3) 0.26294(16) 0.0334(7) Uani 1 1 d . . .
C2 C 0.1660(3) 0.4578(3) 0.20046(16) 0.0335(7) Uani 1 1 d . . .
C3 C 0.0752(3) 0.3704(3) 0.14549(16) 0.0338(7) Uani 1 1 d . . .
C4 C -0.0165(3) 0.2930(3) 0.16315(17) 0.0363(7) Uani 1 1 d . . .
C5 C -0.0330(4) 0.2817(3) 0.23680(18) 0.0426(8) Uani 1 1 d . . .
H5 H -0.1257 0.2621 0.2463 0.051 Uiso 1 1 calc R . .
C6 C 0.0710(4) 0.2965(3) 0.29228(17) 0.0416(8) Uani 1 1 d . . .
H6 H 0.0457 0.2890 0.3376 0.050 Uiso 1 1 calc R . .
C7 C 0.1770(3) 0.5800(3) 0.19468(16) 0.0360(7) Uani 1 1 d . . .
C8 C 0.1207(5) 0.7423(3) 0.1446(2) 0.0677(13) Uani 1 1 d . . .
H8A H 0.0809 0.7853 0.1873 0.102 Uiso 1 1 calc R . .
H8B H 0.0683 0.7588 0.1016 0.102 Uiso 1 1 calc R . .
H8C H 0.2209 0.7666 0.1468 0.102 Uiso 1 1 calc R . .
C9 C 0.0900(4) 0.3713(3) 0.06801(17) 0.0388(7) Uani 1 1 d . . .
C10 C 0.2540(5) 0.4113(4) -0.0102(2) 0.0615(11) Uani 1 1 d . . .
H10A H 0.2418 0.3342 -0.0427 0.092 Uiso 1 1 calc R . .
H10B H 0.3516 0.4417 -0.0084 0.092 Uiso 1 1 calc R . .
H10C H 0.1879 0.4643 -0.0276 0.092 Uiso 1 1 calc R . .
C11 C 0.4892(3) 0.2884(3) 0.27766(19) 0.0424(8) Uani 1 1 d . . .
H11 H 0.4821 0.3668 0.2660 0.051 Uiso 1 1 calc R . .
C12 C 0.6017(4) 0.3020(4) 0.3426(2) 0.0637(11) Uani 1 1 d . . .
H12A H 0.5654 0.3494 0.3849 0.096 Uiso 1 1 calc R . .
H12B H 0.6882 0.3401 0.3330 0.096 Uiso 1 1 calc R . .
H12C H 0.6234 0.2250 0.3512 0.096 Uiso 1 1 calc R . .
C13 C 0.5334(5) 0.2053(4) 0.2109(2) 0.0643(11) Uani 1 1 d . . .
H13A H 0.5447 0.1275 0.2205 0.097 Uiso 1 1 calc R . .
H13B H 0.6236 0.2342 0.1990 0.097 Uiso 1 1 calc R . .
H13C H 0.4602 0.2012 0.1705 0.097 Uiso 1 1 calc R . .
C14 C 0.3358(4) 0.1403(3) 0.31572(19) 0.0464(8) Uani 1 1 d . . .
H14 H 0.4327 0.1083 0.3153 0.056 Uiso 1 1 calc R . .
C15 C 0.2965(5) 0.1574(4) 0.3928(2) 0.0722(13) Uani 1 1 d . . .
H15A H 0.3642 0.2139 0.4252 0.108 Uiso 1 1 calc R . .
H15B H 0.2998 0.0828 0.4074 0.108 Uiso 1 1 calc R . .
H15C H 0.2006 0.1863 0.3950 0.108 Uiso 1 1 calc R . .
C16 C 0.2353(5) 0.0513(3) 0.2615(3) 0.0680(13) Uani 1 1 d . . .
H16A H 0.1378 0.0770 0.2629 0.102 Uiso 1 1 calc R . .
H16B H 0.2408 -0.0249 0.2739 0.102 Uiso 1 1 calc R . .
H16C H 0.2633 0.0453 0.2133 0.102 Uiso 1 1 calc R . .
C21 C -0.1159(4) 0.2109(3) 0.10572(17) 0.0398(7) Uani 1 1 d . . .
F22 F -0.2719(2) 0.36092(19) 0.09197(13) 0.0627(6) Uani 1 1 d . . .
C22 C -0.2386(4) 0.2484(3) 0.07325(19) 0.0451(8) Uani 1 1 d . . .
F23 F -0.4461(3) 0.2145(3) -0.01044(15) 0.0890(9) Uani 1 1 d . . .
C23 C -0.3301(4) 0.1734(4) 0.0205(2) 0.0552(10) Uani 1 1 d . . .
F24 F -0.3881(3) -0.0158(2) -0.05053(14) 0.0884(9) Uani 1 1 d . . .
C24 C -0.3007(4) 0.0575(4) 0.0008(2) 0.0577(10) Uani 1 1 d . . .
F25 F -0.1534(3) -0.0988(2) 0.01510(15) 0.0820(8) Uani 1 1 d . . .
C25 C -0.1825(5) 0.0168(3) 0.0335(2) 0.0569(10) Uani 1 1 d . . .
F26 F 0.0252(3) 0.0486(2) 0.11480(13) 0.0667(6) Uani 1 1 d . . .
C26 C -0.0927(4) 0.0924(3) 0.0850(2) 0.0472(8) Uani 1 1 d . . .
C31 C 0.4870(3) 0.5931(3) 0.30556(17) 0.0366(7) Uani 1 1 d . . .
F32 F 0.5320(2) 0.6398(2) 0.43381(11) 0.0639(6) Uani 1 1 d . . .
C32 C 0.5816(4) 0.6251(3) 0.36837(18) 0.0442(8) Uani 1 1 d . . .
F33 F 0.8101(2) 0.6796(3) 0.43255(14) 0.0804(8) Uani 1 1 d . . .
C33 C 0.7271(4) 0.6445(3) 0.3692(2) 0.0528(9) Uani 1 1 d . . .
F34 F 0.9273(2) 0.6521(2) 0.30486(16) 0.0819(8) Uani 1 1 d . . .
C34 C 0.7860(4) 0.6317(3) 0.3050(2) 0.0547(10) Uani 1 1 d . . .
F35 F 0.7568(3) 0.5890(2) 0.17854(13) 0.0734(7) Uani 1 1 d . . .
C35 C 0.7001(4) 0.5988(3) 0.2414(2) 0.0507(9) Uani 1 1 d . . .
F36 F 0.4758(2) 0.5488(2) 0.17757(10) 0.0591(6) Uani 1 1 d . . .
C36 C 0.5544(4) 0.5811(3) 0.24313(19) 0.0444(8) Uani 1 1 d . . .
C41 C 0.2472(3) 0.6364(3) 0.37708(16) 0.0356(7) Uani 1 1 d . . .
F42 F 0.2627(3) 0.46271(18) 0.42064(11) 0.0652(7) Uani 1 1 d . . .
C42 C 0.2222(4) 0.5753(3) 0.42942(17) 0.0428(8) Uani 1 1 d . . .
F43 F 0.1393(3) 0.5543(2) 0.53914(11) 0.0731(7) Uani 1 1 d . . .
C43 C 0.1603(4) 0.6207(4) 0.49122(18) 0.0498(9) Uani 1 1 d . . .
F44 F 0.0599(3) 0.7813(2) 0.56403(12) 0.0786(8) Uani 1 1 d . . .
C44 C 0.1212(4) 0.7351(4) 0.50405(19) 0.0516(9) Uani 1 1 d . . .
F45 F 0.1043(3) 0.9131(2) 0.46727(13) 0.0829(8) Uani 1 1 d . . .
C45 C 0.1446(4) 0.8017(3) 0.4553(2) 0.0502(9) Uani 1 1 d . . .
F46 F 0.2298(3) 0.82548(18) 0.35044(11) 0.0654(7) Uani 1 1 d . . .
C46 C 0.2078(4) 0.7517(3) 0.39458(17) 0.0410(8) Uani 1 1 d . . .
C51 C 0.649(2) 0.924(4) 0.3433(9) 0.073(5) Uani 0.44(2) 1 d PDU A 1
C52 C 0.7936(19) 0.9499(18) 0.3429(12) 0.103(5) Uani 0.44(2) 1 d PDU A 1
H52 H 0.8570 0.9717 0.3856 0.123 Uiso 0.44(2) 1 calc PR A 1
C53 C 0.8376(18) 0.9414(16) 0.2742(12) 0.085(4) Uani 0.44(2) 1 d PDU A 1
H53 H 0.9320 0.9688 0.2728 0.102 Uiso 0.44(2) 1 calc PR A 1
C54 C 0.759(2) 0.8973(19) 0.2080(11) 0.093(5) Uani 0.44(2) 1 d PDU A 1
H54 H 0.7981 0.8860 0.1637 0.111 Uiso 0.44(2) 1 calc PR A 1
C55 C 0.618(2) 0.872(3) 0.2129(10) 0.089(5) Uani 0.44(2) 1 d PDU A 1
H55 H 0.5546 0.8462 0.1705 0.107 Uiso 0.44(2) 1 calc PR A 1
C56 C 0.567(3) 0.884(6) 0.2798(10) 0.077(7) Uani 0.44(2) 1 d PDU A 1
H56 H 0.4706 0.8625 0.2811 0.092 Uiso 0.44(2) 1 calc PR A 1
C57 C 0.588(2) 0.9383(17) 0.4118(8) 0.080(4) Uani 0.44(2) 1 d PDU A 1
H57A H 0.6617 0.9685 0.4514 0.120 Uiso 0.44(2) 1 calc PR A 1
H57B H 0.5495 0.8628 0.4166 0.120 Uiso 0.44(2) 1 calc PR A 1
H57C H 0.5114 0.9931 0.4129 0.120 Uiso 0.44(2) 1 calc PR A 1
C51A C 0.6579(17) 0.928(3) 0.3262(9) 0.074(4) Uani 0.56(2) 1 d PDU A 2
C52A C 0.7913(14) 0.9598(13) 0.3100(9) 0.090(4) Uani 0.56(2) 1 d PDU A 2
H52A H 0.8647 0.9934 0.3465 0.107 Uiso 0.56(2) 1 calc PR A 2
C53A C 0.8117(13) 0.9396(11) 0.2376(10) 0.080(4) Uani 0.56(2) 1 d PDU A 2
H53A H 0.9015 0.9599 0.2250 0.096 Uiso 0.56(2) 1 calc PR A 2
C54A C 0.7027(16) 0.8894(11) 0.1817(8) 0.084(3) Uani 0.56(2) 1 d PDU A 2
H54A H 0.7187 0.8774 0.1328 0.100 Uiso 0.56(2) 1 calc PR A 2
C55A C 0.5734(17) 0.8590(17) 0.2013(8) 0.083(4) Uani 0.56(2) 1 d PDU A 2
H55A H 0.4989 0.8241 0.1657 0.099 Uiso 0.56(2) 1 calc PR A 2
C56A C 0.553(2) 0.880(4) 0.2742(7) 0.065(4) Uani 0.56(2) 1 d PDU A 2
H56A H 0.4634 0.8599 0.2874 0.077 Uiso 0.56(2) 1 calc PR A 2
C57A C 0.646(2) 0.9513(18) 0.4043(9) 0.124(6) Uani 0.56(2) 1 d PDU A 2
H57D H 0.7361 0.9850 0.4308 0.185 Uiso 0.56(2) 1 calc PR A 2
H57E H 0.6222 0.8781 0.4176 0.185 Uiso 0.56(2) 1 calc PR A 2
H57F H 0.5706 1.0061 0.4160 0.185 Uiso 0.56(2) 1 calc PR A 2

loop_
_atom_site_aniso_label
_atom_site_aniso_U_11
_atom_site_aniso_U_22
_atom_site_aniso_U_33
_atom_site_aniso_U_23
_atom_site_aniso_U_13
_atom_site_aniso_U_12
B1 0.040(2) 0.0391(19) 0.0266(17) 0.0073(14) 0.0015(15) -0.0009(16)
B2 0.040(2) 0.0342(18) 0.0264(17) 0.0055(14) -0.0031(15) 0.0028(16)
O1 0.0439(13) 0.0338(11) 0.0296(11) 0.0052(9) -0.0040(10) -0.0013(10)
O2 0.0588(15) 0.0348(12) 0.0367(12) 0.0081(10) -0.0104(11) 0.0032(11)
O3 0.0645(17) 0.0666(17) 0.0335(13) 0.0106(12) -0.0080(12) -0.0149(14)
O4 0.0490(14) 0.0553(15) 0.0355(12) 0.0109(11) 0.0076(11) 0.0005(12)
N1 0.0366(15) 0.0391(15) 0.0399(15) 0.0118(12) 0.0022(12) 0.0040(12)
C1 0.0307(16) 0.0375(17) 0.0314(15) 0.0057(13) 0.0040(13) 0.0049(13)
C2 0.0330(16) 0.0362(16) 0.0304(15) 0.0065(13) 0.0018(13) -0.0009(13)
C3 0.0353(17) 0.0333(16) 0.0318(15) 0.0064(13) 0.0008(13) 0.0043(13)
C4 0.0330(16) 0.0372(17) 0.0362(17) 0.0038(13) 0.0022(13) 0.0008(14)
C5 0.0330(17) 0.053(2) 0.0433(19) 0.0131(16) 0.0072(15) -0.0038(15)
C6 0.0434(19) 0.050(2) 0.0333(17) 0.0110(15) 0.0089(15) 0.0024(16)
C7 0.0383(17) 0.0413(18) 0.0275(15) 0.0069(13) 0.0008(13) 0.0046(14)
C8 0.107(4) 0.0345(19) 0.055(2) 0.0113(17) -0.025(2) 0.005(2)
C9 0.0452(19) 0.0328(16) 0.0363(17) 0.0048(13) 0.0014(15) -0.0005(15)
C10 0.073(3) 0.074(3) 0.043(2) 0.019(2) 0.023(2) 0.003(2)
C11 0.0334(17) 0.0422(19) 0.050(2) 0.0078(16) 0.0035(15) 0.0068(15)
C12 0.044(2) 0.067(3) 0.073(3) 0.009(2) -0.010(2) -0.001(2)
C13 0.055(2) 0.069(3) 0.067(3) 0.005(2) 0.020(2) 0.004(2)
C14 0.049(2) 0.0401(18) 0.053(2) 0.0201(16) -0.0032(17) 0.0026(16)
C15 0.087(3) 0.076(3) 0.067(3) 0.041(2) 0.017(2) 0.015(3)
C16 0.069(3) 0.037(2) 0.096(3) 0.023(2) -0.017(2) -0.009(2)
C21 0.0381(18) 0.0434(19) 0.0365(17) 0.0069(14) 0.0032(14) -0.0049(15)
F22 0.0600(14) 0.0468(12) 0.0759(15) 0.0095(11) -0.0100(12) 0.0103(11)
C22 0.043(2) 0.0402(19) 0.049(2) 0.0061(16) 0.0018(16) -0.0002(16)
F23 0.0634(16) 0.101(2) 0.0905(19) 0.0141(16) -0.0341(15) 0.0026(15)
C23 0.044(2) 0.063(3) 0.054(2) 0.0090(19) -0.0087(18) -0.0047(19)
F24 0.0804(18) 0.0877(19) 0.0741(17) -0.0182(14) -0.0123(14) -0.0336(15)
C24 0.055(2) 0.058(2) 0.050(2) -0.0054(18) 0.0007(19) -0.019(2)
F25 0.105(2) 0.0443(13) 0.0871(18) -0.0088(12) 0.0187(16) -0.0044(13)
C25 0.067(3) 0.039(2) 0.058(2) -0.0047(17) 0.015(2) -0.0078(19)
F26 0.0676(15) 0.0560(14) 0.0736(15) 0.0114(12) -0.0017(12) 0.0185(12)
C26 0.043(2) 0.046(2) 0.052(2) 0.0087(17) 0.0055(17) 0.0037(16)
C31 0.0359(17) 0.0324(16) 0.0401(17) 0.0065(13) 0.0014(14) 0.0016(14)
F32 0.0481(13) 0.1007(19) 0.0389(11) 0.0129(11) -0.0065(10) -0.0040(12)
C32 0.044(2) 0.0458(19) 0.0412(19) 0.0088(15) -0.0013(16) 0.0014(16)
F33 0.0456(13) 0.112(2) 0.0749(17) 0.0177(15) -0.0220(12) -0.0095(14)
C33 0.0362(19) 0.056(2) 0.062(2) 0.0119(19) -0.0112(18) -0.0018(17)
F34 0.0336(12) 0.0911(19) 0.113(2) 0.0059(16) 0.0092(13) -0.0024(12)
C34 0.0321(19) 0.052(2) 0.077(3) 0.010(2) 0.0033(19) 0.0004(17)
F35 0.0623(15) 0.0783(17) 0.0756(16) -0.0040(13) 0.0366(13) -0.0045(13)
C35 0.048(2) 0.043(2) 0.060(2) 0.0029(17) 0.0211(19) 0.0017(17)
F36 0.0556(13) 0.0782(15) 0.0365(11) -0.0033(10) 0.0096(10) -0.0112(12)
C36 0.045(2) 0.0404(18) 0.0432(19) 0.0002(15) 0.0037(16) -0.0030(16)
C41 0.0321(16) 0.0384(17) 0.0340(16) 0.0062(13) -0.0033(13) 0.0008(14)
F42 0.113(2) 0.0453(12) 0.0385(11) 0.0150(9) 0.0025(12) 0.0105(12)
C42 0.054(2) 0.0400(18) 0.0333(17) 0.0089(14) -0.0014(15) 0.0025(16)
F43 0.105(2) 0.0788(17) 0.0378(12) 0.0201(11) 0.0091(12) -0.0199(15)
C43 0.055(2) 0.061(2) 0.0335(18) 0.0137(16) 0.0019(16) -0.0121(19)
F44 0.0850(18) 0.100(2) 0.0503(13) 0.0034(13) 0.0339(13) 0.0126(15)
C44 0.046(2) 0.071(3) 0.0360(18) 0.0030(17) 0.0133(16) 0.0047(19)
F45 0.121(2) 0.0641(16) 0.0662(15) 0.0072(12) 0.0313(15) 0.0457(16)
C45 0.057(2) 0.047(2) 0.046(2) 0.0044(16) 0.0140(18) 0.0133(18)
F46 0.112(2) 0.0393(11) 0.0502(12) 0.0128(10) 0.0272(13) 0.0128(12)
C46 0.0455(19) 0.0451(19) 0.0341(17) 0.0113(14) 0.0070(15) 0.0022(16)
C51 0.086(8) 0.051(7) 0.082(8) 0.015(8) 0.010(6) 0.016(6)
C52 0.104(8) 0.086(7) 0.112(9) 0.012(7) 0.011(7) 0.005(6)
C53 0.084(7) 0.086(7) 0.085(8) 0.014(7) 0.017(7) -0.006(6)
C54 0.094(8) 0.091(7) 0.090(8) 0.012(6) 0.013(7) 0.011(7)
C55 0.097(9) 0.078(8) 0.097(8) 0.031(7) 0.012(7) 0.023(7)
C56 0.077(9) 0.062(9) 0.092(9) 0.019(7) 0.006(7) 0.014(7)
C57 0.088(8) 0.076(7) 0.079(7) 0.018(5) 0.017(6) 0.024(7)
C51A 0.084(7) 0.051(6) 0.088(7) 0.013(7) 0.009(5) 0.016(5)
C52A 0.089(6) 0.076(6) 0.098(8) 0.007(6) 0.008(6) -0.005(5)
C53A 0.069(6) 0.074(5) 0.091(8) 0.006(6) 0.009(6) -0.007(4)
C54A 0.091(7) 0.070(5) 0.097(7) 0.025(5) 0.031(6) 0.010(5)
C55A 0.090(7) 0.056(5) 0.100(7) 0.013(5) 0.008(6) 0.011(6)
C56A 0.065(6) 0.045(6) 0.086(7) 0.016(5) 0.012(5) 0.007(5)
C57A 0.137(10) 0.109(8) 0.121(9) 0.024(7) 0.002(8) 0.003(8)

loop_
_atom_type_symbol
_atom_type_description
_atom_type_scat_dispersion_real
_atom_type_scat_dispersion_imag
_atom_type_scat_source
C C 0.0033 0.0016 'International Tables Vol C Tables 4.2.6.8 and 6.1.1.4'
H H 0.0000 0.0000 'International Tables Vol C Tables 4.2.6.8 and 6.1.1.4'
B B 0.0013 0.0007 'International Tables Vol C Tables 4.2.6.8 and 6.1.1.4'
N N 0.0061 0.0033 'International Tables Vol C Tables 4.2.6.8 and 6.1.1.4'
O O 0.0106 0.0060 'International Tables Vol C Tables 4.2.6.8 and 6.1.1.4'
F F 0.0171 0.0103 'International Tables Vol C Tables 4.2.6.8 and 6.1.1.4'

loop_
_geom_angle_atom_site_label_1
_geom_angle_atom_site_label_2
_geom_angle_atom_site_label_3
_geom_angle
N1 B1 C6 126.5(3)
N1 B1 C1 125.1(3)
C6 B1 C1 108.3(3)
O1 B2 C41 105.5(3)
O1 B2 C31 104.5(2)
C41 B2 C31 115.2(3)
O1 B2 C1 99.4(2)
C41 B2 C1 113.9(3)
C31 B2 C1 115.8(3)
C7 O1 B2 108.5(2)
C7 O2 C8 116.9(3)
C9 O4 C10 115.3(3)
B1 N1 C11 120.3(3)
B1 N1 C14 125.1(3)
C11 N1 C14 114.6(3)
C2 C1 B1 117.9(3)
C2 C1 B2 107.3(3)
B1 C1 B2 134.4(3)
C1 C2 C7 108.6(3)
C1 C2 C3 130.7(3)
C7 C2 C3 120.6(3)
C4 C3 C2 122.5(3)
C4 C3 C9 121.2(3)
C2 C3 C9 116.3(3)
C3 C4 C5 125.1(3)
C3 C4 C21 121.1(3)
C5 C4 C21 113.8(3)
C6 C5 C4 126.5(3)
C6 C5 H5 116.7
C4 C5 H5 116.7
C5 C6 B1 123.6(3)
C5 C6 H6 118.2
B1 C6 H6 118.2
O1 C7 O2 121.5(3)
O1 C7 C2 116.3(3)
O2 C7 C2 122.1(3)
O2 C8 H8A 109.5
O2 C8 H8B 109.5
H8A C8 H8B 109.5
O2 C8 H8C 109.5
H8A C8 H8C 109.5
H8B C8 H8C 109.5
O3 C9 O4 124.6(3)
O3 C9 C3 126.3(3)
O4 C9 C3 109.1(3)
O4 C10 H10A 109.5
O4 C10 H10B 109.5
H10A C10 H10B 109.5
O4 C10 H10C 109.5
H10A C10 H10C 109.5
H10B C10 H10C 109.5
N1 C11 C12 112.7(3)
N1 C11 C13 111.5(3)
C12 C11 C13 112.2(3)
N1 C11 H11 106.6
C12 C11 H11 106.6
C13 C11 H11 106.6
C11 C12 H12A 109.5
C11 C12 H12B 109.5
H12A C12 H12B 109.5
C11 C12 H12C 109.5
H12A C12 H12C 109.5
H12B C12 H12C 109.5
C11 C13 H13A 109.5
C11 C13 H13B 109.5
H13A C13 H13B 109.5
C11 C13 H13C 109.5
H13A C13 H13C 109.5
H13B C13 H13C 109.5
N1 C14 C15 111.2(3)
N1 C14 C16 111.4(3)
C15 C14 C16 112.7(3)
N1 C14 H14 107.0
C15 C14 H14 107.0
C16 C14 H14 107.0
C14 C15 H15A 109.5
C14 C15 H15B 109.5
H15A C15 H15B 109.5
C14 C15 H15C 109.5
H15A C15 H15C 109.5
H15B C15 H15C 109.5
C14 C16 H16A 109.5
C14 C16 H16B 109.5
H16A C16 H16B 109.5
C14 C16 H16C 109.5
H16A C16 H16C 109.5
H16B C16 H16C 109.5
C22 C21 C26 115.9(3)
C22 C21 C4 122.1(3)
C26 C21 C4 121.9(3)
F22 C22 C21 119.9(3)
F22 C22 C23 117.8(3)
C21 C22 C23 122.4(3)
F23 C23 C24 120.5(4)
F23 C23 C22 120.1(4)
C24 C23 C22 119.4(4)
F24 C24 C25 120.4(4)
F24 C24 C23 119.9(4)
C25 C24 C23 119.7(3)
F25 C25 C24 120.1(4)
F25 C25 C26 119.8(4)
C24 C25 C26 120.1(4)
F26 C26 C25 118.0(3)
F26 C26 C21 119.4(3)
C25 C26 C21 122.5(4)
C36 C31 C32 113.0(3)
C36 C31 B2 121.6(3)
C32 C31 B2 125.3(3)
F32 C32 C33 116.0(3)
F32 C32 C31 120.0(3)
C33 C32 C31 124.0(3)
F33 C33 C34 120.2(3)
F33 C33 C32 120.1(4)
C34 C33 C32 119.7(3)
F34 C34 C35 120.1(4)
F34 C34 C33 120.4(4)
C35 C34 C33 119.5(3)
F35 C35 C34 119.7(3)
F35 C35 C36 121.4(4)
C34 C35 C36 118.9(3)
F36 C36 C35 115.4(3)
F36 C36 C31 119.6(3)
C35 C36 C31 124.9(3)
C46 C41 C42 112.7(3)
C46 C41 B2 123.8(3)
C42 C41 B2 123.5(3)
F42 C42 C43 116.5(3)
F42 C42 C41 118.7(3)
C43 C42 C41 124.8(3)
F43 C43 C44 120.2(3)
F43 C43 C42 120.7(4)
C44 C43 C42 119.1(3)
F44 C44 C45 120.3(4)
F44 C44 C43 120.2(3)
C45 C44 C43 119.5(3)
F45 C45 C44 119.6(3)
F45 C45 C46 121.6(3)
C44 C45 C46 118.8(3)
F46 C46 C45 114.5(3)
F46 C46 C41 120.5(3)
C45 C46 C41 125.0(3)
C56 C51 C52 119.2(14)
C56 C51 C57 120.9(14)
C52 C51 C57 119.9(14)
C51 C52 C53 114.7(14)
C51 C52 H52 122.7
C53 C52 H52 122.7
C54 C53 C52 127.6(14)
C54 C53 H53 116.2
C52 C53 H53 116.2
C55 C54 C53 113.8(14)
C55 C54 H54 123.1
C53 C54 H54 123.1
C54 C55 C56 120.6(15)
C54 C55 H55 119.7
C56 C55 H55 119.7
C51 C56 C55 123.7(16)
C51 C56 H56 118.1
C55 C56 H56 118.1
C51 C57 H57A 109.5
C51 C57 H57B 109.5
H57A C57 H57B 109.5
C51 C57 H57C 109.5
H57A C57 H57C 109.5
H57B C57 H57C 109.5
C56A C51A C52A 121.8(12)
C56A C51A C57A 124.8(12)
C52A C51A C57A 113.4(12)
C53A C52A C51A 116.8(11)
C53A C52A H52A 121.6
C51A C52A H52A 121.6
C52A C53A C54A 122.6(10)
C52A C53A H53A 118.7
C54A C53A H53A 118.7
C55A C54A C53A 117.8(10)
C55A C54A H54A 121.1
C53A C54A H54A 121.1
C54A C55A C56A 119.5(12)
C54A C55A H55A 120.3
C56A C55A H55A 120.3
C51A C56A C55A 121.5(12)
C51A C56A H56A 119.2
C55A C56A H56A 119.2
C51A C57A H57D 109.5
C51A C57A H57E 109.5
H57D C57A H57E 109.5
C51A C57A H57F 109.5
H57D C57A H57F 109.5
H57E C57A H57F 109.5

loop_
_geom_bond_atom_site_label_1
_geom_bond_atom_site_label_2
_geom_bond_distance
B1 N1 1.373(5)
B1 C6 1.569(5)
B1 C1 1.577(5)
B2 O1 1.581(4)
B2 C41 1.621(5)
B2 C31 1.632(5)
B2 C1 1.635(5)
O1 C7 1.262(4)
O2 C7 1.297(4)
O2 C8 1.456(4)
O3 C9 1.194(4)
O4 C9 1.331(4)
O4 C10 1.456(4)
N1 C11 1.476(4)
N1 C14 1.493(4)
C1 C2 1.357(4)
C2 C7 1.456(4)
C2 C3 1.474(4)
C3 C4 1.352(4)
C3 C9 1.499(4)
C4 C5 1.461(4)
C4 C21 1.509(4)
C5 C6 1.343(4)
C5 H5 0.9400
C6 H6 0.9400
C8 H8A 0.9700
C8 H8B 0.9700
C8 H8C 0.9700
C10 H10A 0.9700
C10 H10B 0.9700
C10 H10C 0.9700
C11 C12 1.520(5)
C11 C13 1.521(5)
C11 H11 0.9900
C12 H12A 0.9700
C12 H12B 0.9700
C12 H12C 0.9700
C13 H13A 0.9700
C13 H13B 0.9700
C13 H13C 0.9700
C14 C15 1.523(5)
C14 C16 1.524(5)
C14 H14 0.9900
C15 H15A 0.9700
C15 H15B 0.9700
C15 H15C 0.9700
C16 H16A 0.9700
C16 H16B 0.9700
C16 H16C 0.9700
C21 C22 1.377(5)
C21 C26 1.379(5)
F22 C22 1.334(4)
C22 C23 1.386(5)
F23 C23 1.334(4)
C23 C24 1.363(6)
F24 C24 1.342(4)
C24 C25 1.362(6)
F25 C25 1.357(4)
C25 C26 1.367(5)
F26 C26 1.354(4)
C31 C36 1.385(5)
C31 C32 1.390(4)
F32 C32 1.352(4)
C32 C33 1.377(5)
F33 C33 1.346(4)
C33 C34 1.372(6)
F34 C34 1.343(4)
C34 C35 1.361(5)
F35 C35 1.342(4)
C35 C36 1.383(5)
F36 C36 1.357(4)
C41 C46 1.380(5)
C41 C42 1.382(4)
F42 C42 1.354(4)
C42 C43 1.372(5)
F43 C43 1.347(4)
C43 C44 1.367(6)
F44 C44 1.343(4)
C44 C45 1.366(5)
F45 C45 1.338(4)
C45 C46 1.374(5)
F46 C46 1.355(4)
C51 C56 1.347(13)
C51 C52 1.386(13)
C51 C57 1.457(15)
C52 C53 1.396(12)
C52 H52 0.9400
C53 C54 1.384(12)
C53 H53 0.9400
C54 C55 1.364(13)
C54 H54 0.9400
C55 C56 1.384(12)
C55 H55 0.9400
C56 H56 0.9400
C57 H57A 0.9700
C57 H57B 0.9700
C57 H57C 0.9700
C51A C56A 1.343(12)
C51A C52A 1.381(11)
C51A C57A 1.470(13)
C52A C53A 1.380(11)
C52A H52A 0.9400
C53A C54A 1.415(11)
C53A H53A 0.9400
C54A C55A 1.367(11)
C54A H54A 0.9400
C55A C56A 1.391(11)
C55A H55A 0.9400
C56A H56A 0.9400
C57A H57D 0.9700
C57A H57E 0.9700
C57A H57F 0.9700

loop_
_geom_torsion_atom_site_label_1
_geom_torsion_atom_site_label_2
_geom_torsion_atom_site_label_3
_geom_torsion_atom_site_label_4
_geom_torsion
C41 B2 O1 C7 -117.9(3)
C31 B2 O1 C7 120.2(3)
C1 B2 O1 C7 0.3(3)
C6 B1 N1 C11 173.0(3)
C1 B1 N1 C11 -2.4(5)
C6 B1 N1 C14 -5.1(5)
C1 B1 N1 C14 179.4(3)
N1 B1 C1 C2 118.1(4)
C6 B1 C1 C2 -58.1(4)
N1 B1 C1 B2 -70.6(5)
C6 B1 C1 B2 113.2(4)
O1 B2 C1 C2 0.1(3)
C41 B2 C1 C2 111.9(3)
C31 B2 C1 C2 -111.1(3)
O1 B2 C1 B1 -171.8(3)
C41 B2 C1 B1 -60.1(5)
C31 B2 C1 B1 76.9(4)
B1 C1 C2 C7 173.1(3)
B2 C1 C2 C7 -0.4(3)
B1 C1 C2 C3 -3.1(5)
B2 C1 C2 C3 -176.6(3)
C1 C2 C3 C4 42.2(5)
C7 C2 C3 C4 -133.6(3)
C1 C2 C3 C9 -137.7(4)
C7 C2 C3 C9 46.5(4)
C2 C3 C4 C5 -3.1(5)
C9 C3 C4 C5 176.8(3)
C2 C3 C4 C21 175.4(3)
C9 C3 C4 C21 -4.8(5)
C3 C4 C5 C6 -34.5(6)
C21 C4 C5 C6 147.0(4)
C4 C5 C6 B1 -1.8(6)
N1 B1 C6 C5 -114.6(4)
C1 B1 C6 C5 61.5(4)
B2 O1 C7 O2 176.8(3)
B2 O1 C7 C2 -0.6(4)
C8 O2 C7 O1 -1.3(5)
C8 O2 C7 C2 176.0(3)
C1 C2 C7 O1 0.7(4)
C3 C2 C7 O1 177.4(3)
C1 C2 C7 O2 -176.7(3)
C3 C2 C7 O2 0.0(5)
C10 O4 C9 O3 3.6(5)
C10 O4 C9 C3 -177.6(3)
C4 C3 C9 O3 32.1(5)
C2 C3 C9 O3 -148.1(3)
C4 C3 C9 O4 -146.8(3)
C2 C3 C9 O4 33.1(4)
B1 N1 C11 C12 120.8(3)
C14 N1 C11 C12 -60.8(4)
B1 N1 C11 C13 -111.8(4)
C14 N1 C11 C13 66.5(4)
B1 N1 C14 C15 -65.1(4)
C11 N1 C14 C15 116.7(3)
B1 N1 C14 C16 61.6(5)
C11 N1 C14 C16 -116.6(4)
C3 C4 C21 C22 -76.9(4)
C5 C4 C21 C22 101.7(4)
C3 C4 C21 C26 106.2(4)
C5 C4 C21 C26 -75.2(4)
C26 C21 C22 F22 177.7(3)
C4 C21 C22 F22 0.6(5)
C26 C21 C22 C23 -2.9(5)
C4 C21 C22 C23 179.9(3)
F22 C22 C23 F23 0.7(6)
C21 C22 C23 F23 -178.6(3)
F22 C22 C23 C24 -179.0(4)
C21 C22 C23 C24 1.7(6)
F23 C23 C24 F24 0.7(6)
C22 C23 C24 F24 -179.6(4)
F23 C23 C24 C25 -179.3(4)
C22 C23 C24 C25 0.4(6)
F24 C24 C25 F25 -1.0(6)
C23 C24 C25 F25 179.0(4)
F24 C24 C25 C26 179.0(4)
C23 C24 C25 C26 -1.1(6)
F25 C25 C26 F26 1.4(5)
C24 C25 C26 F26 -178.5(4)
F25 C25 C26 C21 179.6(3)
C24 C25 C26 C21 -0.3(6)
C22 C21 C26 F26 -179.6(3)
C4 C21 C26 F26 -2.5(5)
C22 C21 C26 C25 2.3(5)
C4 C21 C26 C25 179.4(3)
O1 B2 C31 C36 -44.8(4)
C41 B2 C31 C36 -160.1(3)
C1 B2 C31 C36 63.4(4)
O1 B2 C31 C32 131.5(3)
C41 B2 C31 C32 16.1(5)
C1 B2 C31 C32 -120.4(3)
C36 C31 C32 F32 -179.7(3)
B2 C31 C32 F32 3.8(5)
C36 C31 C32 C33 0.7(5)
B2 C31 C32 C33 -175.8(3)
F32 C32 C33 F33 -2.2(5)
C31 C32 C33 F33 177.4(3)
F32 C32 C33 C34 -179.9(3)
C31 C32 C33 C34 -0.3(6)
F33 C33 C34 F34 1.1(6)
C32 C33 C34 F34 178.9(3)
F33 C33 C34 C35 -178.4(4)
C32 C33 C34 C35 -0.6(6)
F34 C34 C35 F35 -1.1(6)
C33 C34 C35 F35 178.4(3)
F34 C34 C35 C36 -178.4(3)
C33 C34 C35 C36 1.1(6)
F35 C35 C36 F36 2.6(5)
C34 C35 C36 F36 179.9(3)
F35 C35 C36 C31 -177.9(3)
C34 C35 C36 C31 -0.6(6)
C32 C31 C36 F36 179.2(3)
B2 C31 C36 F36 -4.2(5)
C32 C31 C36 C35 -0.3(5)
B2 C31 C36 C35 176.4(3)
O1 B2 C41 C46 -26.8(4)
C31 B2 C41 C46 87.9(4)
C1 B2 C41 C46 -134.8(3)
O1 B2 C41 C42 152.1(3)
C31 B2 C41 C42 -93.1(4)
C1 B2 C41 C42 44.2(4)
C46 C41 C42 F42 -176.7(3)
B2 C41 C42 F42 4.2(5)
C46 C41 C42 C43 2.3(5)
B2 C41 C42 C43 -176.7(3)
F42 C42 C43 F43 -1.4(5)
C41 C42 C43 F43 179.6(3)
F42 C42 C43 C44 178.1(3)
C41 C42 C43 C44 -1.0(6)
F43 C43 C44 F44 -0.8(6)
C42 C43 C44 F44 179.8(3)
F43 C43 C44 C45 179.3(3)
C42 C43 C44 C45 -0.1(6)
F44 C44 C45 F45 -0.8(6)
C43 C44 C45 F45 179.0(4)
F44 C44 C45 C46 179.8(3)
C43 C44 C45 C46 -0.3(6)
F45 C45 C46 F46 2.3(5)
C44 C45 C46 F46 -178.4(3)
F45 C45 C46 C41 -177.4(3)
C44 C45 C46 C41 1.9(6)
C42 C41 C46 F46 177.6(3)
B2 C41 C46 F46 -3.3(5)
C42 C41 C46 C45 -2.8(5)
B2 C41 C46 C45 176.3(3)
C56 C51 C52 C53 6(6)
C57 C51 C52 C53 -175(3)
C51 C52 C53 C54 -8(4)
C52 C53 C54 C55 7(3)
C53 C54 C55 C56 -4(5)
C52 C51 C56 C55 -3(8)
C57 C51 C56 C55 178(4)
C54 C55 C56 C51 2(8)
C56A C51A C52A C53A 0(4)
C57A C51A C52A C53A 179.2(19)
C51A C52A C53A C54A 0(2)
C52A C53A C54A C55A -1(2)
C53A C54A C55A C56A 1(3)
C52A C51A C56A C55A 0(6)
C57A C51A C56A C55A -179(3)
C54A C55A C56A C51A -1(5)
